data_4026581
loop_
_publ_author_name
'Soumen K. Samanta'
'Debabrata Samanta'
'Jan W. Bats'
'Michael Schmittel'

_publ_section_title
;
 DABCO as a Dynamic Hinge between Cofacial Porphyrin Panels and Its
 Tumbling inside a Supramolecular Cavity
;
_journal_name_full 'Journal of Organic Chemistry'
_journal_page_first 7466
_journal_page_last 7473
_journal_paper_doi 10.1021/jo201252q
_journal_volume 76
_journal_year 2011
_chemical_formula_moiety 'C64 H46 N6 Zn, 10(C7 H8)'
_chemical_formula_sum 'C134 H126 N6 Zn'
_chemical_formula_weight 1885.78
_chemical_name_systematic
; 
 ? 
;
_space_group_IT_number 14
_symmetry_cell_setting monoclinic
_symmetry_space_group_name_Hall '-P 2ybc'
_symmetry_space_group_name_H-M 'P 1 21/c 1'
_atom_sites_solution_hydrogens geom
_atom_sites_solution_primary direct
_atom_sites_solution_secondary difmap
_audit_creation_method SHELXL-97
_cell_angle_alpha 90.00
_cell_angle_beta 103.53(2)
_cell_angle_gamma 90.00
_cell_formula_units_Z 4
_cell_length_a 27.263(8)
_cell_length_b 19.990(7)
_cell_length_c 16.688(7)
_cell_measurement_reflns_used 106
_cell_measurement_temperature 164(2)
_cell_measurement_theta_max 22
_cell_measurement_theta_min 3
_cell_volume 8842(6)
_computing_cell_refinement 'SMART (Siemens, 1995)'
_computing_data_collection 'SMART (Siemens, 1995)'
_computing_data_reduction 'SAINT (Siemens, 1995)'
_computing_publication_material 'SHELXL-97 (Sheldrick, 1997)'
_computing_structure_refinement 'SHELXL-97 (Sheldrick, 1997)'
_computing_structure_solution 'SHELXS-97 (Sheldrick, 1997)'
_diffrn_ambient_temperature 164(2)
_diffrn_measured_fraction_theta_full 0.950
_diffrn_measured_fraction_theta_max 0.950
_diffrn_measurement_device_type SIEMENS_SMART_CCD
_diffrn_measurement_method \w
_diffrn_radiation_monochromator graphite
_diffrn_radiation_source 'normal-focus sealed tube'
_diffrn_radiation_type MoK\a
_diffrn_radiation_wavelength 0.71073
_diffrn_reflns_av_R_equivalents 0.2564
_diffrn_reflns_av_sigmaI/netI 0.2507
_diffrn_reflns_limit_h_max 26
_diffrn_reflns_limit_h_min -27
_diffrn_reflns_limit_k_max 20
_diffrn_reflns_limit_k_min -20
_diffrn_reflns_limit_l_max 16
_diffrn_reflns_limit_l_min -16
_diffrn_reflns_number 70244
_diffrn_reflns_theta_full 21.36
_diffrn_reflns_theta_max 21.36
_diffrn_reflns_theta_min 1.54
_diffrn_standards_decay_% 20
_diffrn_standards_interval_time 1600
_diffrn_standards_number 194
_exptl_absorpt_coefficient_mu 0.344
_exptl_absorpt_correction_T_max 1.00
_exptl_absorpt_correction_T_min 0.56
_exptl_absorpt_correction_type multi-scan
_exptl_absorpt_process_details 'SADABS (Sheldrick, 2000)'
_exptl_crystal_colour dark_brown
_exptl_crystal_density_diffrn 1.416
_exptl_crystal_description rod
_exptl_crystal_F_000 4008
_exptl_crystal_size_max 0.70
_exptl_crystal_size_mid 0.32
_exptl_crystal_size_min 0.22
_refine_diff_density_max 0.406
_refine_diff_density_min -0.350
_refine_diff_density_rms 0.058
_refine_ls_extinction_method none
_refine_ls_goodness_of_fit_ref 0.899
_refine_ls_hydrogen_treatment constr
_refine_ls_matrix_type full
_refine_ls_number_parameters 640
_refine_ls_number_reflns 9483
_refine_ls_number_restraints 102
_refine_ls_restrained_S_all 0.928
_refine_ls_R_factor_all 0.1918
_refine_ls_R_factor_gt 0.0843
_refine_ls_shift/su_max 0.027
_refine_ls_shift/su_mean 0.003
_refine_ls_structure_factor_coef Fsqd
_refine_ls_weighting_details 'calc w=1/[\s^2^(Fo^2^)+(0.06P)^2^] where P=(Fo^2^+2Fc^2^)/3'
_refine_ls_weighting_scheme calc
_refine_ls_wR_factor_gt 0.1712
_refine_ls_wR_factor_ref 0.1956
_reflns_number_gt 3708
_reflns_number_total 9483
_reflns_threshold_expression I>2sigma(I)
_cod_data_source_file jo201252q_si_002.cif
_cod_data_source_block samanta1
_cod_original_cell_volume 8843(5)
_cod_original_sg_symbol_H-M 'P 21/c'
_cod_database_code 4026581

loop_
_symmetry_equiv_pos_as_xyz
'x, y, z'
'-x, y+1/2, -z+1/2'
'-x, -y, -z'
'x, -y-1/2, z-1/2'

loop_
_atom_site_label
_atom_site_type_symbol
_atom_site_fract_x
_atom_site_fract_y
_atom_site_fract_z
_atom_site_U_iso_or_equiv
_atom_site_adp_type
_atom_site_occupancy
_atom_site_symmetry_multiplicity
_atom_site_calc_flag
_atom_site_refinement_flags
Zn1 Zn 0.24912(4) 0.07016(5) 0.74249(6) 0.0433(4) Uani 1 1 d .
N3 N 0.2979(2) 0.1264(3) 0.8226(4) 0.043(2) Uani 1 1 d .
N4 N 0.2143(2) 0.0402(3) 0.8373(4) 0.0360(18) Uani 1 1 d .
N2 N 0.2798(2) 0.1018(3) 0.6463(4) 0.0378(19) Uani 1 1 d U
C11 C 0.3389(4) 0.1646(4) 0.8086(6) 0.042(2) Uani 1 1 d .
N6 N -0.1892(3) -0.3447(4) 0.7784(5) 0.049(2) Uani 1 1 d .
C6 C 0.2657(3) 0.0827(4) 0.5653(5) 0.044(2) Uani 1 1 d U
N1 N 0.1976(2) 0.0117(3) 0.6632(4) 0.0394(19) Uani 1 1 d .
C52 C 0.1015(4) -0.0668(7) 0.7598(5) 0.066(3) Uani 1 1 d .
C7 C 0.3005(3) 0.1141(5) 0.5239(5) 0.067(3) Uani 1 1 d .
H7A H 0.2990 0.1091 0.4668 0.080 Uiso 1 1 calc R
C21 C 0.2110(4) 0.0281(5) 0.4350(6) 0.065(3) Uani 1 1 d U
C9 C 0.3208(3) 0.1410(4) 0.6566(5) 0.045(2) Uani 1 1 d .
C5 C 0.2279(3) 0.0414(5) 0.5356(5) 0.053(3) Uani 1 1 d U
C1 C 0.1579(3) -0.0242(4) 0.6791(6) 0.043(3) Uani 1 1 d U
C16 C 0.2298(3) 0.0648(4) 0.9180(5) 0.035(2) Uani 1 1 d U
C20 C 0.1484(3) -0.0263(5) 0.7570(6) 0.057(3) Uani 1 1 d .
C43 C 0.2755(3) 0.1166(5) 1.0417(5) 0.045(3) Uani 1 1 d .
C3 C 0.1506(3) -0.0356(4) 0.5419(6) 0.064(3) Uani 1 1 d .
H3A H 0.1388 -0.0472 0.4855 0.077 Uiso 1 1 calc R
C4 C 0.1957(3) 0.0074(4) 0.5768(6) 0.053(3) Uani 1 1 d U
C19 C 0.1729(3) 0.0031(5) 0.8283(5) 0.053(3) Uani 1 1 d .
C13 C 0.3421(4) 0.1750(5) 0.9432(5) 0.057(3) Uani 1 1 d .
H13A H 0.3522 0.1859 1.0001 0.068 Uiso 1 1 calc R
C12 C 0.3661(3) 0.1975(5) 0.8832(6) 0.059(3) Uani 1 1 d .
H12A H 0.3938 0.2274 0.8896 0.071 Uiso 1 1 calc R
C30 C 0.3963(4) 0.2106(5) 0.7249(5) 0.037(2) Uani 1 1 d .
C14 C 0.3023(3) 0.1354(4) 0.9090(6) 0.040(2) Uani 1 1 d .
C2 C 0.1293(3) -0.0553(4) 0.6044(6) 0.064(3) Uani 1 1 d .
H2A H 0.1010 -0.0840 0.5998 0.077 Uiso 1 1 calc R
C36 C 0.5283(4) 0.3218(6) 0.7163(6) 0.078(4) Uani 1 1 d .
C38 C 0.6093(4) 0.3954(6) 0.7213(7) 0.084(4) Uani 1 1 d .
C55 C 0.0138(5) -0.1419(7) 0.7648(6) 0.069(4) Uani 1 1 d .
N5 N 0.6911(3) 0.4837(4) 0.7340(6) 0.068(2) Uani 1 1 d .
C48 C 0.2547(4) 0.1714(7) 1.0680(6) 0.075(4) Uani 1 1 d .
C10 C 0.3518(3) 0.1700(4) 0.7281(5) 0.030(2) Uani 1 1 d .
C18 C 0.1587(3) -0.0057(5) 0.9055(6) 0.079(3) Uani 1 1 d .
H18A H 0.1329 -0.0334 0.9170 0.095 Uiso 1 1 calc R
C8 C 0.3325(4) 0.1483(5) 0.5713(6) 0.084(4) Uani 1 1 d .
H8A H 0.3588 0.1738 0.5578 0.100 Uiso 1 1 calc R
C17 C 0.1922(4) 0.0365(5) 0.9595(6) 0.087(4) Uani 1 1 d .
H17A H 0.1908 0.0456 1.0148 0.104 Uiso 1 1 calc R
C37 C 0.5640(4) 0.3505(6) 0.7181(6) 0.091(4) Uani 1 1 d .
C58 C -0.0302(4) -0.1835(6) 0.7691(6) 0.089(4) Uani 1 1 d U
C44 C 0.3036(4) 0.0734(6) 1.0961(6) 0.073(3) Uani 1 1 d .
C22 C 0.1714(4) 0.0709(6) 0.3933(7) 0.084(3) Uani 1 1 d U
C15 C 0.2691(3) 0.1062(4) 0.9496(5) 0.033(2) Uani 1 1 d U
C46 C 0.2859(5) 0.1392(7) 1.2083(7) 0.087(4) Uani 1 1 d U
C62 C -0.1436(5) -0.3491(5) 0.8286(6) 0.081(3) Uani 1 1 d .
H62A H -0.1384 -0.3853 0.8665 0.097 Uiso 1 1 calc R
C64 C -0.1547(3) -0.2489(5) 0.7235(5) 0.067(3) Uani 1 1 d .
H64A H -0.1608 -0.2135 0.6845 0.080 Uiso 1 1 calc R
C61 C -0.1020(4) -0.3063(6) 0.8321(6) 0.095(4) Uani 1 1 d .
H61A H -0.0714 -0.3126 0.8725 0.114 Uiso 1 1 calc R
C33 C 0.4849(5) 0.2848(7) 0.7170(6) 0.071(4) Uani 1 1 d .
C59 C -0.0624(4) -0.2155(6) 0.7751(6) 0.084(4) Uani 1 1 d .
C60 C -0.1067(5) -0.2561(5) 0.7765(6) 0.082(4) Uani 1 1 d .
C31 C 0.3935(3) 0.2680(5) 0.6860(5) 0.045(2) Uani 1 1 d .
H31A H 0.3615 0.2853 0.6587 0.054 Uiso 1 1 calc R
C50 C 0.2911(4) 0.1502(5) 1.3040(5) 0.112(4) Uani 1 1 d .
H50A H 0.2730 0.1909 1.3126 0.168 Uiso 1 1 calc R
H50B H 0.3269 0.1547 1.3317 0.168 Uiso 1 1 calc R
H50C H 0.2767 0.1117 1.3268 0.168 Uiso 1 1 calc R
C51 C 0.2211(4) 0.2226(5) 1.0049(5) 0.098(4) Uani 1 1 d .
H51A H 0.2215 0.2096 0.9484 0.146 Uiso 1 1 calc R
H51B H 0.2348 0.2678 1.0158 0.146 Uiso 1 1 calc R
H51C H 0.1863 0.2216 1.0116 0.146 Uiso 1 1 calc R
C23 C 0.1599(5) 0.0553(6) 0.3025(6) 0.113(5) Uani 1 1 d .
H23A H 0.1335 0.0779 0.2651 0.136 Uiso 1 1 calc R
C32 C 0.4366(4) 0.3035(5) 0.6844(6) 0.064(3) Uani 1 1 d .
H32A H 0.4319 0.3456 0.6574 0.077 Uiso 1 1 calc R
C35 C 0.4438(5) 0.1910(5) 0.7603(6) 0.084(4) Uani 1 1 d .
H35A H 0.4486 0.1499 0.7896 0.101 Uiso 1 1 calc R
C29 C 0.2902(4) -0.0646(7) 0.4704(8) 0.172(7) Uani 1 1 d .
H29A H 0.2951 -0.0513 0.5283 0.257 Uiso 1 1 calc R
H29B H 0.3218 -0.0585 0.4528 0.257 Uiso 1 1 calc R
H29C H 0.2802 -0.1118 0.4644 0.257 Uiso 1 1 calc R
C34 C 0.4861(4) 0.2291(7) 0.7554(7) 0.088(4) Uani 1 1 d .
H34A H 0.5183 0.2122 0.7826 0.105 Uiso 1 1 calc R
C24 C 0.1864(7) 0.0113(11) 0.2770(13) 0.142(9) Uani 1 1 d U
C41 C 0.6877(5) 0.4373(8) 0.7830(8) 0.149(5) Uani 1 1 d U
H41A H 0.7178 0.4267 0.8226 0.178 Uiso 1 1 calc R
C47 C 0.2590(3) 0.1812(5) 1.1539(6) 0.066(3) Uani 1 1 d .
H47A H 0.2426 0.2180 1.1723 0.080 Uiso 1 1 calc R
C53 C 0.0557(5) -0.0377(6) 0.7514(7) 0.104(4) Uani 1 1 d U
H53A H 0.0526 0.0092 0.7423 0.125 Uiso 1 1 calc R
C45 C 0.3084(4) 0.0864(6) 1.1809(6) 0.081(3) Uani 1 1 d .
H45A H 0.3281 0.0570 1.2202 0.097 Uiso 1 1 calc R
C26 C 0.2491(6) -0.0216(7) 0.4172(9) 0.128(5) Uani 1 1 d U
C40 C 0.6527(6) 0.4767(7) 0.6722(7) 0.162(7) Uani 1 1 d .
H40A H 0.6556 0.5016 0.6251 0.194 Uiso 1 1 calc R
C27 C 0.1380(4) 0.1178(6) 0.4275(6) 0.108(4) Uani 1 1 d .
H27A H 0.1515 0.1231 0.4870 0.163 Uiso 1 1 calc R
H27B H 0.1038 0.0992 0.4174 0.163 Uiso 1 1 calc R
H27C H 0.1369 0.1614 0.4004 0.163 Uiso 1 1 calc R
C28 C 0.1812(5) 0.0006(8) 0.1759(7) 0.228(7) Uani 1 1 d U
H28A H 0.2047 -0.0344 0.1674 0.342 Uiso 1 1 calc R
H28B H 0.1893 0.0426 0.1515 0.342 Uiso 1 1 calc R
H28C H 0.1466 -0.0128 0.1495 0.342 Uiso 1 1 calc R
C63 C -0.1926(3) -0.2926(5) 0.7278(5) 0.051(3) Uani 1 1 d U
H63A H -0.2244 -0.2850 0.6911 0.061 Uiso 1 1 calc R
C42 C 0.6473(7) 0.4012(7) 0.7867(9) 0.221(10) Uani 1 1 d .
H42A H 0.6458 0.3793 0.8366 0.265 Uiso 1 1 calc R
C25 C 0.2227(7) -0.0190(9) 0.3079(9) 0.176(10) Uani 1 1 d .
H25A H 0.2392 -0.0437 0.2732 0.212 Uiso 1 1 calc R
C54 C 0.0113(5) -0.0760(9) 0.7560(8) 0.148(6) Uani 1 1 d .
H54A H -0.0199 -0.0537 0.7526 0.178 Uiso 1 1 calc R
C39 C 0.6090(5) 0.4409(7) 0.6607(7) 0.136(6) Uani 1 1 d .
H39A H 0.5813 0.4470 0.6149 0.164 Uiso 1 1 calc R
C57 C 0.1048(5) -0.1358(8) 0.7629(8) 0.138(6) Uani 1 1 d .
H57A H 0.1358 -0.1577 0.7631 0.166 Uiso 1 1 calc R
C56 C 0.0595(7) -0.1745(8) 0.7657(8) 0.155(6) Uani 1 1 d .
H56A H 0.0612 -0.2219 0.7681 0.186 Uiso 1 1 calc R
C49 C 0.3255(4) 0.0135(6) 1.0712(6) 0.110(4) Uani 1 1 d .
H49A H 0.3184 0.0116 1.0109 0.165 Uiso 1 1 calc R
H49B H 0.3108 -0.0258 1.0919 0.165 Uiso 1 1 calc R
H49C H 0.3620 0.0139 1.0938 0.165 Uiso 1 1 calc R

loop_
_atom_site_aniso_label
_atom_site_aniso_U_11
_atom_site_aniso_U_22
_atom_site_aniso_U_33
_atom_site_aniso_U_23
_atom_site_aniso_U_13
_atom_site_aniso_U_12
Zn1 0.0492(6) 0.0596(7) 0.0249(6) -0.0032(6) 0.0163(5) -0.0080(6)
N3 0.034(5) 0.051(5) 0.047(6) 0.027(4) 0.017(4) 0.008(4)
N4 0.036(5) 0.052(5) 0.024(5) 0.008(4) 0.015(4) -0.005(4)
N2 0.033(4) 0.057(5) 0.030(4) 0.002(4) 0.020(4) -0.018(4)
C11 0.051(7) 0.028(6) 0.045(7) 0.004(5) 0.010(6) 0.016(5)
N6 0.029(5) 0.070(7) 0.037(5) -0.002(5) -0.011(4) -0.005(4)
C6 0.036(5) 0.054(5) 0.038(5) -0.010(4) 0.002(4) -0.028(4)
N1 0.051(5) 0.036(5) 0.028(5) 0.006(4) 0.002(4) 0.004(4)
C52 0.059(8) 0.114(11) 0.015(5) 0.020(7) -0.010(5) -0.006(9)
C7 0.063(7) 0.107(9) 0.026(6) 0.002(6) 0.001(6) -0.056(7)
C21 0.060(5) 0.050(5) 0.085(5) 0.003(4) 0.020(4) -0.033(4)
C9 0.053(7) 0.041(6) 0.045(7) 0.024(5) 0.017(6) -0.011(5)
C5 0.059(6) 0.078(6) 0.025(5) 0.011(5) 0.016(5) -0.018(5)
C1 0.051(6) 0.041(6) 0.042(6) 0.009(5) 0.017(5) -0.029(5)
C16 0.039(5) 0.041(5) 0.022(5) -0.013(4) 0.002(4) -0.022(4)
C20 0.026(6) 0.095(9) 0.049(8) 0.012(6) 0.008(6) -0.012(6)
C43 0.042(6) 0.060(7) 0.025(7) -0.010(6) -0.007(5) 0.011(5)
C3 0.087(8) 0.051(7) 0.053(7) 0.000(5) 0.013(6) -0.036(6)
C4 0.059(5) 0.040(5) 0.054(5) 0.001(4) 0.002(4) -0.028(4)
C19 0.030(6) 0.101(9) 0.024(6) -0.006(6) 0.001(5) -0.038(6)
C13 0.060(7) 0.087(8) 0.018(6) 0.003(5) -0.001(6) -0.008(6)
C12 0.055(7) 0.075(8) 0.044(7) 0.002(6) 0.006(6) -0.001(6)
C30 0.050(8) 0.033(7) 0.021(6) -0.006(5) -0.003(5) -0.005(6)
C14 0.012(6) 0.066(7) 0.042(7) -0.004(6) 0.006(5) 0.002(5)
C2 0.062(7) 0.079(8) 0.047(7) 0.035(6) 0.005(6) -0.050(6)
C36 0.062(9) 0.091(10) 0.063(8) 0.009(6) -0.018(7) -0.051(7)
C38 0.076(9) 0.130(12) 0.047(8) -0.010(8) 0.016(7) -0.036(8)
C55 0.080(10) 0.073(10) 0.050(7) 0.022(7) 0.006(7) 0.015(9)
N5 0.064(6) 0.090(7) 0.048(6) 0.009(6) 0.011(5) -0.003(5)
C48 0.072(8) 0.139(12) 0.017(7) -0.037(7) 0.018(6) -0.058(8)
C10 0.046(6) 0.020(6) 0.017(6) 0.006(4) -0.006(5) -0.004(5)
C18 0.066(8) 0.137(10) 0.036(7) 0.017(7) 0.014(6) -0.034(7)
C8 0.079(8) 0.136(10) 0.044(7) -0.022(7) 0.031(6) -0.080(7)
C17 0.087(9) 0.136(11) 0.043(7) 0.003(7) 0.026(7) -0.047(8)
C37 0.075(10) 0.097(10) 0.090(9) -0.020(7) -0.002(7) -0.065(8)
C58 0.091(7) 0.099(8) 0.075(7) -0.005(6) 0.014(6) -0.077(6)
C44 0.109(9) 0.070(9) 0.034(7) 0.033(7) 0.003(6) 0.026(7)
C22 0.086(6) 0.093(6) 0.066(5) 0.018(5) 0.002(5) -0.016(5)
C15 0.028(5) 0.028(5) 0.033(5) -0.006(4) -0.012(4) -0.015(4)
C46 0.105(8) 0.094(8) 0.061(7) 0.018(6) 0.016(6) 0.001(6)
C62 0.124(11) 0.068(9) 0.046(7) 0.009(6) 0.013(8) -0.024(8)
C64 0.028(6) 0.114(10) 0.047(7) 0.022(6) -0.016(5) -0.019(7)
C61 0.091(9) 0.100(10) 0.076(9) 0.037(8) -0.015(7) -0.055(8)
C33 0.087(11) 0.091(10) 0.035(7) 0.007(6) 0.013(7) -0.046(9)
C59 0.081(9) 0.107(10) 0.062(8) 0.011(7) 0.015(7) -0.063(8)
C60 0.110(11) 0.075(9) 0.058(8) 0.037(7) 0.016(8) -0.024(8)
C31 0.033(7) 0.049(7) 0.056(7) 0.010(6) 0.017(5) 0.003(6)
C50 0.195(12) 0.136(10) 0.010(6) -0.006(6) 0.036(7) -0.042(9)
C51 0.149(10) 0.128(10) 0.024(6) 0.012(6) 0.039(6) 0.073(8)
C23 0.173(14) 0.115(12) 0.038(8) -0.006(8) -0.002(8) -0.065(10)
C32 0.041(7) 0.090(9) 0.063(8) 0.008(6) 0.014(6) -0.019(7)
C35 0.064(8) 0.115(10) 0.067(8) 0.042(7) 0.003(7) -0.003(8)
C29 0.140(12) 0.258(18) 0.138(13) -0.120(13) 0.076(10) -0.018(13)
C34 0.037(8) 0.126(12) 0.101(10) 0.006(9) 0.017(7) -0.034(8)
C24 0.148(12) 0.142(11) 0.137(12) -0.020(8) 0.033(9) -0.010(8)
C41 0.145(9) 0.164(9) 0.113(8) 0.071(8) -0.018(7) -0.056(8)
C47 0.047(7) 0.101(9) 0.050(8) -0.024(7) 0.009(6) -0.018(6)
C53 0.086(6) 0.096(6) 0.132(7) 0.008(5) 0.031(5) -0.019(5)
C45 0.106(9) 0.095(10) 0.040(8) 0.034(7) 0.011(6) 0.021(7)
C26 0.136(7) 0.136(7) 0.124(7) -0.026(5) 0.058(5) -0.029(5)
C40 0.190(15) 0.257(19) 0.037(9) 0.000(10) 0.025(10) -0.149(14)
C27 0.106(9) 0.150(11) 0.058(8) 0.015(8) -0.002(7) -0.017(9)
C28 0.306(15) 0.331(16) 0.040(8) -0.046(10) 0.029(9) -0.170(13)
C63 0.063(6) 0.029(5) 0.047(6) 0.005(5) -0.018(5) -0.004(5)
C42 0.29(2) 0.220(17) 0.098(12) 0.072(11) -0.055(13) -0.238(16)
C25 0.22(2) 0.26(2) 0.094(13) -0.124(14) 0.126(14) -0.167(18)
C54 0.090(11) 0.147(14) 0.217(16) 0.090(13) 0.053(10) 0.024(11)
C39 0.135(12) 0.176(14) 0.071(10) 0.031(9) -0.032(8) -0.126(11)
C57 0.143(14) 0.093(12) 0.205(16) 0.037(11) 0.093(12) -0.021(11)
C56 0.187(17) 0.126(14) 0.147(14) 0.061(11) 0.031(13) -0.041(15)
C49 0.144(11) 0.111(11) 0.067(9) -0.002(8) 0.008(7) 0.042(9)

loop_
_atom_type_symbol
_atom_type_description
_atom_type_scat_dispersion_real
_atom_type_scat_dispersion_imag
_atom_type_scat_source
C C 0.0033 0.0016 'International Tables Vol C Tables 4.2.6.8 and 6.1.1.4'
H H 0.0000 0.0000 'International Tables Vol C Tables 4.2.6.8 and 6.1.1.4'
N N 0.0061 0.0033 'International Tables Vol C Tables 4.2.6.8 and 6.1.1.4'
Zn Zn 0.2839 1.4301 'International Tables Vol C Tables 4.2.6.8 and 6.1.1.4'

loop_
_geom_angle_atom_site_label_1
_geom_angle_atom_site_label_2
_geom_angle_atom_site_label_3
_geom_angle
_geom_angle_site_symmetry_1
_geom_angle_site_symmetry_3
N3 Zn1 N1 178.0(3) . .
N3 Zn1 N2 91.2(3) . .
N1 Zn1 N2 90.8(3) . .
N3 Zn1 N4 90.2(3) . .
N1 Zn1 N4 87.8(3) . .
N2 Zn1 N4 177.0(3) . .
N3 Zn1 N6 91.3(3) . 2_556
N1 Zn1 N6 88.3(3) . 2_556
N2 Zn1 N6 93.3(2) . 2_556
N4 Zn1 N6 84.0(2) . 2_556
N3 Zn1 N5 88.5(3) . 2_646
N1 Zn1 N5 91.8(3) . 2_646
N2 Zn1 N5 87.9(3) . 2_646
N4 Zn1 N5 94.8(3) . 2_646
N6 Zn1 N5 178.8(3) 2_556 2_646
C11 N3 C14 102.4(7) . .
C11 N3 Zn1 128.4(6) . .
C14 N3 Zn1 129.2(6) . .
C19 N4 C16 111.1(7) . .
C19 N4 Zn1 126.3(6) . .
C16 N4 Zn1 122.2(6) . .
C9 N2 C6 108.8(7) . .
C9 N2 Zn1 123.6(6) . .
C6 N2 Zn1 127.4(6) . .
N3 C11 C12 111.6(8) . .
N3 C11 C10 123.8(8) . .
C12 C11 C10 124.6(9) . .
C63 N6 C62 111.6(8) . .
C63 N6 Zn1 122.4(6) . 2_546
C62 N6 Zn1 124.5(7) . 2_546
C5 C6 N2 123.8(8) . .
C5 C6 C7 129.4(9) . .
N2 C6 C7 106.7(7) . .
C1 N1 C4 108.5(7) . .
C1 N1 Zn1 128.6(6) . .
C4 N1 Zn1 122.7(6) . .
C53 C52 C57 118.9(12) . .
C53 C52 C20 121.9(12) . .
C57 C52 C20 118.9(11) . .
C8 C7 C6 112.2(9) . .
C22 C21 C26 140.7(11) . .
C22 C21 C5 113.4(9) . .
C26 C21 C5 105.3(9) . .
N2 C9 C10 131.5(8) . .
N2 C9 C8 106.5(8) . .
C10 C9 C8 122.0(8) . .
C6 C5 C4 129.7(8) . .
C6 C5 C21 119.1(7) . .
C4 C5 C21 111.1(8) . .
N1 C1 C20 121.7(9) . .
N1 C1 C2 110.4(8) . .
C20 C1 C2 127.8(8) . .
C15 C16 N4 128.1(8) . .
C15 C16 C17 128.5(8) . .
N4 C16 C17 103.3(7) . .
C19 C20 C1 130.4(9) . .
C19 C20 C52 116.7(8) . .
C1 C20 C52 112.9(8) . .
C48 C43 C44 120.9(10) . .
C48 C43 C15 118.8(8) . .
C44 C43 C15 120.3(9) . .
C2 C3 C4 108.9(8) . .
C5 C4 N1 125.5(8) . .
C5 C4 C3 129.3(9) . .
N1 C4 C3 105.0(7) . .
N4 C19 C20 125.0(9) . .
N4 C19 C18 111.5(8) . .
C20 C19 C18 123.5(9) . .
C14 C13 C12 110.5(8) . .
C13 C12 C11 103.9(8) . .
C31 C30 C35 114.2(9) . .
C31 C30 C10 123.2(9) . .
C35 C30 C10 122.6(10) . .
C13 C14 C15 126.3(9) . .
C13 C14 N3 111.6(8) . .
C15 C14 N3 122.0(8) . .
C3 C2 C1 107.1(8) . .
C37 C36 C33 177.7(12) . .
C42 C38 C39 115.1(11) . .
C42 C38 C37 123.7(12) . .
C39 C38 C37 120.4(11) . .
C54 C55 C56 119.0(13) . .
C54 C55 C58 123.1(13) . .
C56 C55 C58 117.9(13) . .
C41 N5 C40 105.8(11) . .
C41 N5 Zn1 126.1(9) . 2_656
C40 N5 Zn1 127.9(9) . 2_656
C43 C48 C47 119.7(11) . .
C43 C48 C51 121.6(8) . .
C47 C48 C51 118.6(11) . .
C9 C10 C11 121.2(8) . .
C9 C10 C30 122.0(7) . .
C11 C10 C30 116.7(7) . .
C17 C18 C19 103.3(8) . .
C7 C8 C9 105.8(8) . .
C18 C17 C16 110.3(8) . .
C36 C37 C38 174.5(14) . .
C59 C58 C55 177.5(12) . .
C43 C44 C45 117.3(10) . .
C43 C44 C49 122.9(10) . .
C45 C44 C49 119.7(9) . .
C21 C22 C23 108.8(11) . .
C21 C22 C27 130.1(10) . .
C23 C22 C27 120.5(11) . .
C16 C15 C14 128.1(8) . .
C16 C15 C43 111.6(8) . .
C14 C15 C43 120.3(7) . .
C47 C46 C45 119.0(11) . .
C47 C46 C50 120.5(12) . .
C45 C46 C50 120.4(11) . .
N6 C62 C61 127.6(10) . .
C63 C64 C60 120.4(9) . .
C60 C61 C62 118.4(10) . .
C34 C33 C32 110.5(11) . .
C34 C33 C36 122.7(13) . .
C32 C33 C36 126.7(12) . .
C58 C59 C60 175.5(12) . .
C61 C60 C64 115.7(10) . .
C61 C60 C59 118.5(11) . .
C64 C60 C59 125.8(10) . .
C30 C31 C32 120.6(9) . .
C24 C23 C22 118.6(16) . .
C33 C32 C31 127.1(10) . .
C30 C35 C34 122.4(10) . .
C33 C34 C35 125.1(11) . .
C25 C24 C23 134(2) . .
C25 C24 C28 104.0(18) . .
C23 C24 C28 120.3(16) . .
N5 C41 C42 128.2(13) . .
C46 C47 C48 120.4(11) . .
C52 C53 C54 121.9(12) . .
C46 C45 C44 122.6(10) . .
C21 C26 C29 134.4(12) . .
C21 C26 C25 92.9(11) . .
C29 C26 C25 132.3(13) . .
N5 C40 C39 133.3(11) . .
N6 C63 C64 126.3(8) . .
C38 C42 C41 120.4(12) . .
C24 C25 C26 123.9(19) . .
C55 C54 C53 120.7(12) . .
C38 C39 C40 113.2(11) . .
C52 C57 C56 118.6(14) . .
C55 C56 C57 120.5(14) . .

loop_
_geom_bond_atom_site_label_1
_geom_bond_atom_site_label_2
_geom_bond_distance
_geom_bond_site_symmetry_2
Zn1 N3 1.997(7) .
Zn1 N1 2.054(6) .
Zn1 N2 2.075(6) .
Zn1 N4 2.113(6) .
Zn1 N6 2.328(7) 2_556
Zn1 N5 2.345(8) 2_646
N3 C11 1.418(9) .
N3 C14 1.430(9) .
N4 C19 1.329(9) .
N4 C16 1.403(8) .
N2 C9 1.342(9) .
N2 C6 1.370(9) .
C11 C12 1.448(10) .
C11 C10 1.470(10) .
N6 C63 1.329(9) .
N6 C62 1.330(11) .
N6 Zn1 2.328(7) 2_546
C6 C5 1.324(10) .
C6 C7 1.440(10) .
N1 C1 1.374(8) .
N1 C4 1.434(9) .
C52 C53 1.355(12) .
C52 C57 1.384(13) .
C52 C20 1.522(12) .
C7 C8 1.238(10) .
C21 C22 1.424(12) .
C21 C26 1.516(14) .
C21 C5 1.656(11) .
C9 C10 1.416(10) .
C9 C8 1.536(11) .
C5 C4 1.409(10) .
C1 C20 1.386(11) .
C1 C2 1.447(10) .
C16 C15 1.360(9) .
C16 C17 1.476(10) .
C20 C19 1.355(11) .
C43 C48 1.354(11) .
C43 C44 1.355(11) .
C43 C15 1.520(11) .
C3 C2 1.366(10) .
C3 C4 1.500(10) .
C19 C18 1.439(11) .
C13 C14 1.355(10) .
C13 C12 1.393(10) .
C30 C31 1.312(10) .
C30 C35 1.348(10) .
C30 C10 1.471(10) .
C14 C15 1.381(10) .
C36 C37 1.126(12) .
C36 C33 1.398(13) .
C38 C42 1.322(13) .
C38 C39 1.358(13) .
C38 C37 1.518(13) .
C55 C54 1.325(14) .
C55 C56 1.404(16) .
C55 C58 1.474(14) .
N5 C41 1.254(13) .
N5 C40 1.293(13) .
N5 Zn1 2.345(8) 2_656
C48 C47 1.423(11) .
C48 C51 1.595(13) .
C18 C17 1.404(11) .
C58 C59 1.113(11) .
C44 C45 1.415(12) .
C44 C49 1.442(11) .
C22 C23 1.507(13) .
C22 C27 1.509(13) .
C46 C47 1.324(12) .
C46 C45 1.351(12) .
C46 C50 1.585(13) .
C62 C61 1.412(12) .
C64 C63 1.369(10) .
C64 C60 1.404(11) .
C61 C60 1.352(11) .
C33 C34 1.282(12) .
C33 C32 1.354(12) .
C59 C60 1.457(13) .
C31 C32 1.376(10) .
C23 C24 1.273(18) .
C35 C34 1.401(12) .
C29 C26 1.524(16) .
C24 C25 1.17(2) .
C24 C28 1.67(2) .
C41 C42 1.331(14) .
C53 C54 1.448(14) .
C26 C25 1.797(19) .
C40 C39 1.365(13) .
C57 C56 1.467(15) .

loop_
_geom_torsion_atom_site_label_1
_geom_torsion_atom_site_label_2
_geom_torsion_atom_site_label_3
_geom_torsion_atom_site_label_4
_geom_torsion
_geom_torsion_site_symmetry_1
N1 Zn1 N3 C11 -177(94) .
N2 Zn1 N3 C11 -5.4(6) .
N4 Zn1 N3 C11 177.2(6) .
N6 Zn1 N3 C11 -98.7(6) 2_556
N5 Zn1 N3 C11 82.4(6) 2_646
N1 Zn1 N3 C14 7(8) .
N2 Zn1 N3 C14 178.4(6) .
N4 Zn1 N3 C14 1.1(6) .
N6 Zn1 N3 C14 85.1(6) 2_556
N5 Zn1 N3 C14 -93.7(7) 2_646
N3 Zn1 N4 C19 174.5(7) .
N1 Zn1 N4 C19 -5.3(7) .
N2 Zn1 N4 C19 57(6) .
N6 Zn1 N4 C19 83.2(7) 2_556
N5 Zn1 N4 C19 -96.9(7) 2_646
N3 Zn1 N4 C16 2.3(6) .
N1 Zn1 N4 C16 -177.5(6) .
N2 Zn1 N4 C16 -115(6) .
N6 Zn1 N4 C16 -89.1(6) 2_556
N5 Zn1 N4 C16 90.8(6) 2_646
N3 Zn1 N2 C9 5.1(6) .
N1 Zn1 N2 C9 -175.2(6) .
N4 Zn1 N2 C9 123(6) .
N6 Zn1 N2 C9 96.5(7) 2_556
N5 Zn1 N2 C9 -83.4(7) 2_646
N3 Zn1 N2 C6 178.8(7) .
N1 Zn1 N2 C6 -1.5(7) .
N4 Zn1 N2 C6 -64(6) .
N6 Zn1 N2 C6 -89.8(7) 2_556
N5 Zn1 N2 C6 90.3(7) 2_646
C14 N3 C11 C12 -1.9(8) .
Zn1 N3 C11 C12 -178.8(5) .
C14 N3 C11 C10 178.2(7) .
Zn1 N3 C11 C10 1.3(11) .
C9 N2 C6 C5 177.0(9) .
Zn1 N2 C6 C5 2.6(13) .
C9 N2 C6 C7 -1.2(9) .
Zn1 N2 C6 C7 -175.6(5) .
N3 Zn1 N1 C1 -3(8) .
N2 Zn1 N1 C1 -173.8(7) .
N4 Zn1 N1 C1 3.5(7) .
N6 Zn1 N1 C1 -80.6(7) 2_556
N5 Zn1 N1 C1 98.2(7) 2_646
N3 Zn1 N1 C4 171(7) .
N2 Zn1 N1 C4 0.1(6) .
N4 Zn1 N1 C4 177.5(6) .
N6 Zn1 N1 C4 93.4(6) 2_556
N5 Zn1 N1 C4 -87.8(6) 2_646
C5 C6 C7 C8 -177.9(10) .
N2 C6 C7 C8 0.2(12) .
C6 N2 C9 C10 -175.3(8) .
Zn1 N2 C9 C10 -0.6(13) .
C6 N2 C9 C8 1.6(9) .
Zn1 N2 C9 C8 176.3(5) .
N2 C6 C5 C4 -2.1(16) .
C7 C6 C5 C4 175.7(9) .
N2 C6 C5 C21 173.9(8) .
C7 C6 C5 C21 -8.3(15) .
C22 C21 C5 C6 -93.6(10) .
C26 C21 C5 C6 79.3(11) .
C22 C21 C5 C4 83.1(10) .
C26 C21 C5 C4 -104.0(9) .
C4 N1 C1 C20 -176.5(8) .
Zn1 N1 C1 C20 -1.9(12) .
C4 N1 C1 C2 2.0(9) .
Zn1 N1 C1 C2 176.6(5) .
C19 N4 C16 C15 -177.4(8) .
Zn1 N4 C16 C15 -4.1(11) .
C19 N4 C16 C17 0.9(9) .
Zn1 N4 C16 C17 174.2(5) .
N1 C1 C20 C19 0.1(16) .
C2 C1 C20 C19 -178.1(10) .
N1 C1 C20 C52 177.9(8) .
C2 C1 C20 C52 -0.3(14) .
C53 C52 C20 C19 84.0(11) .
C57 C52 C20 C19 -102.5(12) .
C53 C52 C20 C1 -94.0(11) .
C57 C52 C20 C1 79.4(12) .
C6 C5 C4 N1 0.6(16) .
C21 C5 C4 N1 -175.7(8) .
C6 C5 C4 C3 175.3(9) .
C21 C5 C4 C3 -0.9(13) .
C1 N1 C4 C5 175.3(8) .
Zn1 N1 C4 C5 0.2(12) .
C1 N1 C4 C3 -0.5(9) .
Zn1 N1 C4 C3 -175.6(5) .
C2 C3 C4 C5 -176.7(9) .
C2 C3 C4 N1 -1.2(10) .
C16 N4 C19 C20 178.6(9) .
Zn1 N4 C19 C20 5.6(13) .
C16 N4 C19 C18 -5.0(10) .
Zn1 N4 C19 C18 -178.0(6) .
C1 C20 C19 N4 -2.2(17) .
C52 C20 C19 N4 -179.9(9) .
C1 C20 C19 C18 -178.3(10) .
C52 C20 C19 C18 4.0(15) .
C14 C13 C12 C11 -3.2(10) .
N3 C11 C12 C13 3.2(9) .
C10 C11 C12 C13 -176.9(7) .
C12 C13 C14 C15 -177.8(8) .
C12 C13 C14 N3 2.2(10) .
C11 N3 C14 C13 -0.2(9) .
Zn1 N3 C14 C13 176.7(5) .
C11 N3 C14 C15 179.9(7) .
Zn1 N3 C14 C15 -3.3(11) .
C4 C3 C2 C1 2.3(10) .
N1 C1 C2 C3 -2.7(10) .
C20 C1 C2 C3 175.7(9) .
C44 C43 C48 C47 -4.8(14) .
C15 C43 C48 C47 178.3(7) .
C44 C43 C48 C51 -179.4(9) .
C15 C43 C48 C51 3.6(13) .
N2 C9 C10 C11 -5.8(13) .
C8 C9 C10 C11 177.7(8) .
N2 C9 C10 C30 178.3(8) .
C8 C9 C10 C30 1.8(13) .
N3 C11 C10 C9 5.4(12) .
C12 C11 C10 C9 -174.5(8) .
N3 C11 C10 C30 -178.6(7) .
C12 C11 C10 C30 1.5(11) .
C31 C30 C10 C9 64.8(11) .
C35 C30 C10 C9 -113.8(10) .
C31 C30 C10 C11 -111.2(9) .
C35 C30 C10 C11 70.2(11) .
N4 C19 C18 C17 6.9(11) .
C20 C19 C18 C17 -176.6(9) .
C6 C7 C8 C9 0.7(12) .
N2 C9 C8 C7 -1.4(11) .
C10 C9 C8 C7 175.8(9) .
C19 C18 C17 C16 -6.1(11) .
C15 C16 C17 C18 -178.2(9) .
N4 C16 C17 C18 3.5(10) .
C33 C36 C37 C38 -115(36) .
C42 C38 C37 C36 105(12) .
C39 C38 C37 C36 -64(13) .
C54 C55 C58 C59 -118(33) .
C56 C55 C58 C59 66(34) .
C48 C43 C44 C45 2.5(15) .
C15 C43 C44 C45 179.4(8) .
C48 C43 C44 C49 178.3(10) .
C15 C43 C44 C49 -4.8(15) .
C26 C21 C22 C23 9.7(17) .
C5 C21 C22 C23 178.9(7) .
C26 C21 C22 C27 -179.7(12) .
C5 C21 C22 C27 -10.5(15) .
N4 C16 C15 C14 2.0(14) .
C17 C16 C15 C14 -175.9(9) .
N4 C16 C15 C43 -175.6(8) .
C17 C16 C15 C43 6.5(13) .
C13 C14 C15 C16 -178.0(8) .
N3 C14 C15 C16 2.0(13) .
C13 C14 C15 C43 -0.6(13) .
N3 C14 C15 C43 179.4(7) .
C48 C43 C15 C16 -96.2(10) .
C44 C43 C15 C16 86.9(10) .
C48 C43 C15 C14 86.1(10) .
C44 C43 C15 C14 -90.9(11) .
C63 N6 C62 C61 0.0(15) .
Zn1 N6 C62 C61 165.8(8) 2_546
N6 C62 C61 C60 -3.3(18) .
C37 C36 C33 C34 -25(38) .
C37 C36 C33 C32 150(37) .
C55 C58 C59 C60 -178(100) .
C62 C61 C60 C64 4.3(16) .
C62 C61 C60 C59 -174.6(10) .
C63 C64 C60 C61 -2.5(16) .
C63 C64 C60 C59 176.2(10) .
C58 C59 C60 C61 159(18) .
C58 C59 C60 C64 -19(18) .
C35 C30 C31 C32 -0.7(12) .
C10 C30 C31 C32 -179.4(8) .
C21 C22 C23 C24 -2.5(19) .
C27 C22 C23 C24 -174.1(15) .
C34 C33 C32 C31 -3.5(16) .
C36 C33 C32 C31 -178.8(9) .
C30 C31 C32 C33 2.8(15) .
C31 C30 C35 C34 -0.1(14) .
C10 C30 C35 C34 178.5(9) .
C32 C33 C34 C35 2.5(17) .
C36 C33 C34 C35 178.0(10) .
C30 C35 C34 C33 -0.9(18) .
C22 C23 C24 C25 -7(4) .
C22 C23 C24 C28 -170.6(11) .
C40 N5 C41 C42 -19(2) .
Zn1 N5 C41 C42 155.8(14) 2_656
C45 C46 C47 C48 -1.0(16) .
C50 C46 C47 C48 179.6(8) .
C43 C48 C47 C46 4.0(14) .
C51 C48 C47 C46 178.8(9) .
C57 C52 C53 C54 8.0(17) .
C20 C52 C53 C54 -178.6(10) .
C47 C46 C45 C44 -1.3(18) .
C50 C46 C45 C44 178.2(9) .
C43 C44 C45 C46 0.6(16) .
C49 C44 C45 C46 -175.3(11) .
C22 C21 C26 C29 -180.0(13) .
C5 C21 C26 C29 10.3(17) .
C22 C21 C26 C25 -6.5(16) .
C5 C21 C26 C25 -176.3(7) .
C41 N5 C40 C39 15(2) .
Zn1 N5 C40 C39 -159.9(14) 2_656
C62 N6 C63 C64 2.1(13) .
Zn1 N6 C63 C64 -164.1(7) 2_546
C60 C64 C63 N6 -0.9(16) .
C39 C38 C42 C41 -16(2) .
C37 C38 C42 C41 174.6(14) .
N5 C41 C42 C38 23(3) .
C23 C24 C25 C26 11(4) .
C28 C24 C25 C26 176.3(10) .
C21 C26 C25 C24 -4(2) .
C29 C26 C25 C24 170(2) .
C56 C55 C54 C53 -3(2) .
C58 C55 C54 C53 -179.5(10) .
C52 C53 C54 C55 -3(2) .
C42 C38 C39 C40 11(2) .
C37 C38 C39 C40 -179.3(11) .
N5 C40 C39 C38 -12(3) .
C53 C52 C57 C56 -6.4(17) .
C20 C52 C57 C56 179.9(10) .
C54 C55 C56 C57 4(2) .
C58 C55 C56 C57 -179.0(11) .
C52 C57 C56 C55 0(2) .
